data_7002846
loop_
_publ_author_name
'Magras\'o, Anna'
'Frontera, Carlos'
'Marrero-L\'opez, David'
'N\'u\~nez, Pedro'

_publ_section_title
;
 New crystal structure and characterization of lanthanum tungstate
 &#x201C;La6WO12&#x201D; prepared by freeze-drying synthesis
;
_journal_issue 46
_journal_name_full 'Dalton Transactions'
_journal_page_first 10273
_journal_page_last 10283
_journal_paper_doi 10.1039/b916981b
_journal_year 2009
_chemical_formula_moiety 'La26.22 O32 W0.64, O20.51 W4'
_chemical_formula_sum 'La26.22 O52.51 W4.64'
_chemical_formula_weight 5335.99
_chemical_name_systematic ' ?'
_space_group_IT_number 216
_symmetry_cell_setting cubic
_symmetry_space_group_name_Hall 'F -4 2 3'
_symmetry_space_group_name_H-M 'F -4 3 m'
_cell_angle_alpha 90.00000
_cell_angle_beta 90.00000
_cell_angle_gamma 90.00000
_cell_length_a 11.18675(7)
_cell_length_b 11.18675(7)
_cell_length_c 11.18675(7)
_cell_measurement_temperature 300
_cell_volume 1399.948(15)
_computing_structure_refinement FULLPROF
_diffrn_ambient_temperature 300
_diffrn_radiation_probe neutron
_diffrn_radiation_type 'Constant Wavelength Neutron Diffraction'
_diffrn_radiation_wavelength 1.91124
_diffrn_source 'nuclear reactor'
_pd_instr_location ' ?'
_pd_meas_2theta_range_inc 0.100063
_pd_meas_2theta_range_max 157.89999
_pd_meas_2theta_range_min 0.00000
_pd_meas_number_of_points 1580
_pd_proc_2theta_range_inc 0.100063
_pd_proc_2theta_range_max 158.8607
_pd_proc_2theta_range_min 0.9608
_pd_proc_ls_pref_orient_corr ' ?'
_pd_proc_ls_prof_R_factor 4.5097
_pd_proc_ls_prof_wR_expected 3.7260
_pd_proc_ls_prof_wR_factor 6.2709
_pd_proc_wavelength 1.911241
_pd_spec_mounting ' ?'
_refine_ls_number_parameters 14
_refine_ls_number_reflns 90
_refine_ls_number_restraints 2
_refine_ls_R_I_factor 5.7846
_cod_data_source_file b916981b.txt
_cod_data_source_block La5.5WO12
_cod_depositor_comments
;
The following automatic conversions were performed:
'_symmetry_cell_setting' value 'Cubic' changed to 'cubic' according to
'/home/saulius/struct/CIF-dictionaries/cif_core.dic' dictionary named
'cif_core.dic' version 2.4.1 from 2010-06-29.

Automatic conversion script
Id: cif_fix_enum 1527 2010-12-29 10:47:43Z saulius 
;
_cod_original_sg_symbol_H-M 'F -4 3 M'
_cod_database_code 7002846
_pd_proc_ls_prof_cr_factor 14.9681
_pd_proc_ls_prof_cwr_factor 12.5278
_pd_proc_ls_prof_cwr_expected 7.4436
_pd_proc_ls_prof_chi2 2.8326
_pd_proc_ls_prof_echi2 2.8326

loop_
_symmetry_equiv_pos_site_id
_symmetry_equiv_pos_as_xyz
1 x,y,z
2 x,-y,-z
3 -x,y,-z
4 -x,-y,z
5 y,z,x
6 -y,-z,x
7 y,-z,-x
8 -y,z,-x
9 z,x,y
10 -z,x,-y
11 -z,-x,y
12 z,-x,-y
13 y,x,z
14 -y,x,-z
15 y,-x,-z
16 -y,-x,z
17 z,y,x
18 -z,-y,x
19 -z,y,-x
20 z,-y,-x
21 x,z,y
22 x,-z,-y
23 -x,-z,y
24 -x,z,-y
25 x+1/2,y+1/2,z
26 x+1/2,-y+1/2,-z
27 -x+1/2,y+1/2,-z
28 -x+1/2,-y+1/2,z
29 y+1/2,z+1/2,x
30 -y+1/2,-z+1/2,x
31 y+1/2,-z+1/2,-x
32 -y+1/2,z+1/2,-x
33 z+1/2,x+1/2,y
34 -z+1/2,x+1/2,-y
35 -z+1/2,-x+1/2,y
36 z+1/2,-x+1/2,-y
37 y+1/2,x+1/2,z
38 -y+1/2,x+1/2,-z
39 y+1/2,-x+1/2,-z
40 -y+1/2,-x+1/2,z
41 z+1/2,y+1/2,x
42 -z+1/2,-y+1/2,x
43 -z+1/2,y+1/2,-x
44 z+1/2,-y+1/2,-x
45 x+1/2,z+1/2,y
46 x+1/2,-z+1/2,-y
47 -x+1/2,-z+1/2,y
48 -x+1/2,z+1/2,-y
49 x+1/2,y,z+1/2
50 x+1/2,-y,-z+1/2
51 -x+1/2,y,-z+1/2
52 -x+1/2,-y,z+1/2
53 y+1/2,z,x+1/2
54 -y+1/2,-z,x+1/2
55 y+1/2,-z,-x+1/2
56 -y+1/2,z,-x+1/2
57 z+1/2,x,y+1/2
58 -z+1/2,x,-y+1/2
59 -z+1/2,-x,y+1/2
60 z+1/2,-x,-y+1/2
61 y+1/2,x,z+1/2
62 -y+1/2,x,-z+1/2
63 y+1/2,-x,-z+1/2
64 -y+1/2,-x,z+1/2
65 z+1/2,y,x+1/2
66 -z+1/2,-y,x+1/2
67 -z+1/2,y,-x+1/2
68 z+1/2,-y,-x+1/2
69 x+1/2,z,y+1/2
70 x+1/2,-z,-y+1/2
71 -x+1/2,-z,y+1/2
72 -x+1/2,z,-y+1/2
73 x,y+1/2,z+1/2
74 x,-y+1/2,-z+1/2
75 -x,y+1/2,-z+1/2
76 -x,-y+1/2,z+1/2
77 y,z+1/2,x+1/2
78 -y,-z+1/2,x+1/2
79 y,-z+1/2,-x+1/2
80 -y,z+1/2,-x+1/2
81 z,x+1/2,y+1/2
82 -z,x+1/2,-y+1/2
83 -z,-x+1/2,y+1/2
84 z,-x+1/2,-y+1/2
85 y,x+1/2,z+1/2
86 -y,x+1/2,-z+1/2
87 y,-x+1/2,-z+1/2
88 -y,-x+1/2,z+1/2
89 z,y+1/2,x+1/2
90 -z,-y+1/2,x+1/2
91 -z,y+1/2,-x+1/2
92 z,-y+1/2,-x+1/2
93 x,z+1/2,y+1/2
94 x,-z+1/2,-y+1/2
95 -x,-z+1/2,y+1/2
96 -x,z+1/2,-y+1/2

loop_
_atom_site_label
_atom_site_fract_x
_atom_site_fract_y
_atom_site_fract_z
_atom_site_U_iso_or_equiv
_atom_site_occupancy
_atom_site_adp_type
_atom_site_type_symbol
La1 0.00000 0.00000 0.00000 0.5(1) 1.00000 Biso La
La2 -0.0047(4) 0.25000 0.25000 0.5(2) 0.92617 Biso La
W 0.50000 0.50000 0.50000 0.5(1) 1.00000 Biso W
W2 0.75000 0.75000 0.75000 0.5(1) 0.052(9) Biso W
W3 0.168(10) 0.00000 0.00000 0.5(1) 0.018(4) Biso W
O1a 0.1368(6) 0.1368(6) 0.1368(6) 0.5(3) 0.99994 Biso O
O1b 0.8682(6) 0.8682(6) 0.8682(6) 0.5(1) 0.99994 Biso O
O2a 0.40055(17) 0.40055(17) 0.40055(17) 0.5(3) 0.641(17) Biso O
O2b 0.59945(17) 0.59945(17) 0.59945(17) 0.5(3) 0.641(17) Biso O

loop_
_atom_type_symbol
_atom_type_scat_length_neutron
_atom_type_scat_source
La 0.82400 V.F._Sears_Neutron_News_3_26_(1992)
W 0.48600 V.F._Sears_Neutron_News_3_26_(1992)
O 0.58030 V.F._Sears_Neutron_News_3_26_(1992)

loop_
_geom_angle_atom_site_label_1
_geom_angle_atom_site_label_2
_geom_angle_atom_site_label_3
_geom_angle_site_symmetry_1
_geom_angle_site_symmetry_2
_geom_angle_site_symmetry_3
_geom_angle
_geom_angle_publ_flag
La2 W2 La2 . . . 90.00(16) no

loop_
_geom_bond_atom_site_label_1
_geom_bond_atom_site_label_2
_geom_bond_site_symmetry_1
_geom_bond_site_symmetry_2
_geom_bond_distance
_geom_bond_publ_flag
La1 O1a . . 2.651(7) yes
La1 O1b 1.666 1 2.554(7) yes
La2 O1a . . 2.390(7) yes
La2 O1b . 2.466 2.349(7) yes
La2 O2a . 28 2.651(3) yes
La2 O2b . 27.546 2.607(3) yes
W O2a . . 1.9269(19) yes
W O2b . . 1.9269(19) yes
W2 O1b . . 2.290(7) yes
W2 O2b . . 2.9171(19) yes

loop_
_geom_hbond_atom_site_label_D
_geom_hbond_atom_site_label_H
_geom_hbond_atom_site_label_A
_geom_hbond_site_symmetry_D
_geom_hbond_site_symmetry_H
_geom_hbond_site_symmetry_A
_geom_hbond_distance_DH
_geom_hbond_distance_HA
_geom_hbond_distance_DA
_geom_hbond_angle_DHA
_geom_hbond_publ_flag
? ? ? ? ? ? ? ? ? ? ?

loop_
_geom_torsion_atom_site_label_1
_geom_torsion_atom_site_label_2
_geom_torsion_atom_site_label_3
_geom_torsion_atom_site_label_4
_geom_torsion_site_symmetry_1
_geom_torsion_site_symmetry_2
_geom_torsion_site_symmetry_3
_geom_torsion_site_symmetry_4
_geom_torsion
_geom_torsion_publ_flag
? ? ? ? ? ? ? ? ? ?
